data_7717357
loop_
_publ_author_name
'Leitner, Daniel'
'Neururer, Florian Rochus'
'Hohloch, Stephan'

_publ_section_title
;
 Synthesis and Electrochemical Properties of Molybdenum Nitrido Complexes
 Supported by Redox-Active NHC and MIC Ligands
;
_journal_name_full 'Dalton Transactions'
_journal_paper_doi 10.1039/D4DT02405B
_journal_year 2024
_chemical_formula_moiety 'C39 H53 Mo N3 O3'
_chemical_formula_sum 'C39 H53 Mo N3 O3'
_chemical_formula_weight 707.78
_space_group_crystal_system orthorhombic
_space_group_IT_number 19
_space_group_name_Hall 'P 2ac 2ab'
_space_group_name_H-M_alt 'P 21 21 21'
_atom_sites_solution_hydrogens geom
_atom_sites_solution_primary dual
_audit_creation_date 2023-10-02
_audit_creation_method
;
Olex2 1.5-alpha
(compiled 2023.08.24 svn.re1ec1418 for OlexSys, GUI svn.r6817)
;
_audit_update_record
;
2024-06-23 deposited with the CCDC.	2024-10-29 downloaded from the CCDC.
;
_cell_angle_alpha 90
_cell_angle_beta 90
_cell_angle_gamma 90
_cell_formula_units_Z 4
_cell_length_a 5.8275(12)
_cell_length_b 19.533(4)
_cell_length_c 31.857(7)
_cell_measurement_reflns_used 833
_cell_measurement_temperature 173.00
_cell_measurement_theta_max 17.206
_cell_measurement_theta_min 2.181
_cell_volume 3626.2(13)
_computing_cell_refinement 'SAINT V8.40B (?, 2016)'
_computing_data_reduction 'SAINT V8.40B (?, 2016)'
_computing_molecular_graphics 'Olex2 1.5-alpha (Dolomanov et al., 2009)'
_computing_publication_material 'Olex2 1.5-alpha (Dolomanov et al., 2009)'
_computing_structure_refinement 'XL  (Sheldrick, 2008)'
_computing_structure_solution 'SHELXT 2018/2 (Sheldrick, 2018)'
_diffrn_ambient_temperature 173.00
_diffrn_measured_fraction_theta_full 0.996
_diffrn_measured_fraction_theta_max 0.996
_diffrn_measurement_device_type 'Bruker D8 Quest, Photon III'
_diffrn_measurement_method '\f and \w scans'
_diffrn_radiation_type MoK\a
_diffrn_radiation_wavelength 0.71073
_diffrn_reflns_av_R_equivalents 0.2076
_diffrn_reflns_av_unetI/netI 0.1844
_diffrn_reflns_Laue_measured_fraction_full 0.996
_diffrn_reflns_Laue_measured_fraction_max 0.996
_diffrn_reflns_limit_h_max 6
_diffrn_reflns_limit_h_min -6
_diffrn_reflns_limit_k_max 23
_diffrn_reflns_limit_k_min -21
_diffrn_reflns_limit_l_max 37
_diffrn_reflns_limit_l_min -38
_diffrn_reflns_number 35165
_diffrn_reflns_point_group_measured_fraction_full 0.996
_diffrn_reflns_point_group_measured_fraction_max 0.995
_diffrn_reflns_theta_full 25.109
_diffrn_reflns_theta_max 25.109
_diffrn_reflns_theta_min 2.181
_diffrn_source_current 1.0
_diffrn_source_power 0.05
_diffrn_source_voltage 50.0
_diffrn_standards_number 0
_exptl_absorpt_coefficient_mu 0.401
_exptl_absorpt_correction_T_max 0.7452
_exptl_absorpt_correction_T_min 0.5838
_exptl_absorpt_correction_type multi-scan
_exptl_absorpt_process_details
;
SADABS-2016/2 (Bruker,2016/2) was used for absorption correction.
wR2(int) was 0.0931 before and 0.0677 after correction.
The Ratio of minimum to maximum transmission is 0.7834.
The \l/2 correction factor is Not present.
;
_exptl_crystal_colour yellow
_exptl_crystal_colour_primary yellow
_exptl_crystal_density_diffrn 1.296
_exptl_crystal_description needle
_exptl_crystal_F_000 1496
_exptl_crystal_size_max 0.13
_exptl_crystal_size_mid 0.02
_exptl_crystal_size_min 0.01
_refine_diff_density_max 0.653
_refine_diff_density_min -0.378
_refine_diff_density_rms 0.089
_refine_ls_abs_structure_details
;
 Refined as an inversion twin.
;
_refine_ls_abs_structure_Flack 0.44(8)
_refine_ls_extinction_method none
_refine_ls_goodness_of_fit_ref 0.985
_refine_ls_hydrogen_treatment constr
_refine_ls_matrix_type full
_refine_ls_number_parameters 431
_refine_ls_number_reflns 6425
_refine_ls_number_restraints 0
_refine_ls_restrained_S_all 0.985
_refine_ls_R_factor_all 0.1378
_refine_ls_R_factor_gt 0.0673
_refine_ls_shift/su_max 0.001
_refine_ls_shift/su_mean 0.000
_refine_ls_structure_factor_coef Fsqd
_refine_ls_weighting_details 'w=1/[\s^2^(Fo^2^)] where P=(Fo^2^+2Fc^2^)/3'
_refine_ls_weighting_scheme calc
_refine_ls_wR_factor_gt 0.1204
_refine_ls_wR_factor_ref 0.1459
_reflns_Friedel_coverage 0.731
_reflns_Friedel_fraction_full 0.995
_reflns_Friedel_fraction_max 0.994
_reflns_number_gt 3816
_reflns_number_total 6425
_reflns_threshold_expression 'I > 2\s(I)'
_cod_data_source_file d4dt02405b2.cif
_cod_data_source_block sh_333n_0m
_cod_database_code 7717357
_shelx_shelxl_version_number 2019/1
_shelx_space_group_comment
;
The symmetry employed for this shelxl refinement is uniquely defined
by the following loop, which should always be used as a source of
symmetry information in preference to the above space-group names.
They are only intended as comments.
;
_shelx_estimated_absorpt_t_max 0.996
_shelx_estimated_absorpt_t_min 0.950
_olex2_refinement_description
;
1. Twinned data refinement
 Scales: 0.56(8)
 0.44(8)
2. Fixed Uiso
 At 1.2 times of:
  All C(H) groups
 At 1.5 times of:
  All C(H,H,H) groups
3.a Aromatic/amide H refined with riding coordinates:
 C3(H3), C9(H9), C6(H6), C15(H15), C4(H4), C5(H5), C11(H11), C17(H17)
3.b Idealised Me refined as rotating group:
 C34(H34A,H34B,H34C), C25(H25A,H25B,H25C), C26(H26A,H26B,H26C), C41(H41A,H41B,
 H41C), C29(H29A,H29B,H29C), C22(H22A,H22B,H22C), C27(H27A,H27B,H27C), C31(H31A,
 H31B,H31C), C21(H21A,H21B,H21C), C23(H23A,H23B,H23C), C42(H42A,H42B,H42C),
 C35(H35A,H35B,H35C), C30(H30A,H30B,H30C), C33(H33A,H33B,H33C), C43(H43A,H43B,
 H43C)
;
_olex2_submission_special_instructions 'No special instructions were received'

loop_
_space_group_symop_operation_xyz
'x, y, z'
'-x+1/2, -y, z+1/2'
'-x, y+1/2, -z+1/2'
'x+1/2, -y+1/2, -z'

loop_
_atom_site_label
_atom_site_type_symbol
_atom_site_fract_x
_atom_site_fract_y
_atom_site_fract_z
_atom_site_U_iso_or_equiv
_atom_site_adp_type
_atom_site_occupancy
_atom_site_site_symmetry_order
_atom_site_calc_flag
_atom_site_refinement_flags_posn
_atom_site_refinement_flags_adp
_atom_site_refinement_flags_occupancy
_atom_site_disorder_assembly
_atom_site_disorder_group
Mo1 Mo 0.29931(16) 0.33392(5) 0.66833(3) 0.0321(3) Uani 1 1 d . . . . .
O1 O 0.3968(12) 0.3099(3) 0.7248(2) 0.0340(19) Uani 1 1 d . . . . .
O2 O 0.4089(12) 0.3654(3) 0.6135(2) 0.036(2) Uani 1 1 d . . . . .
O40 O 0.2367(12) 0.2431(3) 0.6512(2) 0.0354(19) Uani 1 1 d . . . . .
N1 N 0.6287(14) 0.4338(4) 0.7238(3) 0.031(2) Uani 1 1 d . . . . .
N2 N 0.6262(14) 0.4660(4) 0.6586(3) 0.031(2) Uani 1 1 d . . . . .
C2 C 0.8109(19) 0.5003(4) 0.6782(3) 0.027(2) Uani 1 1 d . . . . .
C7 C 0.813(2) 0.4800(4) 0.7198(3) 0.028(2) Uani 1 1 d . . . . .
C32 C 0.205(2) 0.3859(5) 0.5317(3) 0.035(3) Uani 1 1 d . . . . .
C8 C 0.5394(18) 0.4051(5) 0.7618(3) 0.030(3) Uani 1 1 d . . . . .
C3 C 0.9893(18) 0.5392(5) 0.6614(4) 0.033(3) Uani 1 1 d . . . . .
H3 H 0.993071 0.551669 0.632534 0.040 Uiso 1 1 calc R U . . .
C1 C 0.5206(18) 0.4239(5) 0.6866(4) 0.033(3) Uani 1 1 d . . . . .
C20 C 0.546(2) 0.4534(6) 0.8779(4) 0.038(3) Uani 1 1 d . . . . .
C13 C 0.4197(17) 0.3431(5) 0.7616(3) 0.030(3) Uani 1 1 d . . . . .
C24 C 0.182(2) 0.2525(5) 0.7993(3) 0.037(3) Uani 1 1 d . . . . .
C9 C 0.5725(18) 0.4411(5) 0.7989(3) 0.031(3) Uani 1 1 d . . . . .
H9 H 0.649657 0.483952 0.798544 0.037 Uiso 1 1 calc R U . . .
C16 C 0.4870(17) 0.5587(5) 0.5603(3) 0.029(3) Uani 1 1 d . . . . .
C12 C 0.3265(19) 0.3180(5) 0.7990(3) 0.034(3) Uani 1 1 d . . . . .
C28 C 0.527(2) 0.6310(5) 0.5418(4) 0.039(3) Uani 1 1 d . . . . .
C19 C 0.4259(19) 0.4284(5) 0.5957(3) 0.033(3) Uani 1 1 d . . . . .
C34 C 0.3562(19) 0.3222(5) 0.5244(3) 0.043(3) Uani 1 1 d . . . . .
H34A H 0.493406 0.335289 0.508533 0.065 Uiso 1 1 calc R U . . .
H34B H 0.269160 0.287996 0.508539 0.065 Uiso 1 1 calc R U . . .
H34C H 0.401940 0.302939 0.551547 0.065 Uiso 1 1 calc R U . . .
C6 C 0.9876(19) 0.4982(5) 0.7466(3) 0.033(3) Uani 1 1 d . . . . .
H6 H 0.988556 0.483262 0.774953 0.039 Uiso 1 1 calc R U . . .
C15 C 0.5646(18) 0.5450(5) 0.6002(3) 0.032(3) Uani 1 1 d . . . . .
H15 H 0.634931 0.580434 0.616061 0.038 Uiso 1 1 calc R U . . .
C4 C 1.1589(19) 0.5585(5) 0.6888(3) 0.037(3) Uani 1 1 d . . . . .
H4 H 1.280051 0.586518 0.678590 0.044 Uiso 1 1 calc R U . . .
C25 C -0.0339(18) 0.2616(5) 0.7720(3) 0.041(3) Uani 1 1 d . . . . .
H25A H -0.125540 0.299773 0.782804 0.061 Uiso 1 1 calc R U . . .
H25B H -0.125256 0.219514 0.772706 0.061 Uiso 1 1 calc R U . . .
H25C H 0.011844 0.271333 0.742955 0.061 Uiso 1 1 calc R U . . .
C18 C 0.3363(18) 0.4406(5) 0.5555(3) 0.035(3) Uani 1 1 d . . . . .
C10 C 0.4913(17) 0.4141(5) 0.8373(4) 0.032(3) Uani 1 1 d . . . . .
N10 N 0.0498(14) 0.3714(4) 0.6748(3) 0.038(2) Uani 1 1 d . . . . .
C5 C 1.162(2) 0.5390(5) 0.7309(4) 0.038(3) Uani 1 1 d . . . . .
H5 H 1.283428 0.553657 0.748776 0.046 Uiso 1 1 calc R U . . .
C26 C 0.327(2) 0.1908(5) 0.7842(3) 0.047(3) Uani 1 1 d . . . . .
H26A H 0.385948 0.200072 0.755947 0.070 Uiso 1 1 calc R U . . .
H26B H 0.230594 0.149668 0.783530 0.070 Uiso 1 1 calc R U . . .
H26C H 0.455508 0.183597 0.803482 0.070 Uiso 1 1 calc R U . . .
C14 C 0.5419(17) 0.4799(6) 0.6178(3) 0.035(3) Uani 1 1 d . . . . .
C11 C 0.3717(17) 0.3532(5) 0.8360(4) 0.037(3) Uani 1 1 d . . . . .
H11 H 0.317547 0.334470 0.861670 0.044 Uiso 1 1 calc R U . . .
C40 C 0.050(2) 0.1958(5) 0.6434(4) 0.039(3) Uani 1 1 d . . . . .
C41 C -0.181(2) 0.2312(6) 0.6459(4) 0.059(3) Uani 1 1 d . . . . .
H41A H -0.303103 0.198280 0.639277 0.088 Uiso 1 1 calc R U . . .
H41B H -0.185785 0.268936 0.625629 0.088 Uiso 1 1 calc R U . . .
H41C H -0.204519 0.249189 0.674263 0.088 Uiso 1 1 calc R U . . .
C29 C 0.792(2) 0.6423(6) 0.5415(4) 0.056(3) Uani 1 1 d . . . . .
H29A H 0.846980 0.647475 0.570445 0.083 Uiso 1 1 calc R U . . .
H29B H 0.828397 0.683733 0.525525 0.083 Uiso 1 1 calc R U . . .
H29C H 0.867273 0.602773 0.528509 0.083 Uiso 1 1 calc R U . . .
C17 C 0.3761(18) 0.5063(5) 0.5389(3) 0.039(3) Uani 1 1 d . . . . .
H17 H 0.323372 0.515525 0.511282 0.047 Uiso 1 1 calc R U . . .
C22 C 0.805(2) 0.4610(5) 0.8822(3) 0.046(3) Uani 1 1 d . . . . .
H22A H 0.876947 0.415675 0.881191 0.069 Uiso 1 1 calc R U . . .
H22B H 0.840994 0.482995 0.909057 0.069 Uiso 1 1 calc R U . . .
H22C H 0.863572 0.489180 0.859136 0.069 Uiso 1 1 calc R U . . .
C27 C 0.090(2) 0.2341(6) 0.8433(3) 0.053(4) Uani 1 1 d . . . . .
H27A H 0.219387 0.229653 0.862892 0.080 Uiso 1 1 calc R U . . .
H27B H 0.006649 0.190691 0.841952 0.080 Uiso 1 1 calc R U . . .
H27C H -0.012854 0.270363 0.853110 0.080 Uiso 1 1 calc R U . . .
C31 C 0.410(2) 0.6853(5) 0.5684(4) 0.050(3) Uani 1 1 d . . . . .
H31A H 0.243996 0.677736 0.568155 0.075 Uiso 1 1 calc R U . . .
H31B H 0.444341 0.730661 0.556868 0.075 Uiso 1 1 calc R U . . .
H31C H 0.467293 0.682422 0.597255 0.075 Uiso 1 1 calc R U . . .
C21 C 0.430(2) 0.5235(5) 0.8773(4) 0.047(3) Uani 1 1 d . . . . .
H21A H 0.467953 0.547006 0.851000 0.070 Uiso 1 1 calc R U . . .
H21B H 0.484936 0.550752 0.901087 0.070 Uiso 1 1 calc R U . . .
H21C H 0.263610 0.517676 0.879335 0.070 Uiso 1 1 calc R U . . .
C23 C 0.460(2) 0.4144(6) 0.9170(3) 0.050(4) Uani 1 1 d . . . . .
H23A H 0.293078 0.409484 0.915626 0.075 Uiso 1 1 calc R U . . .
H23B H 0.501824 0.439977 0.942382 0.075 Uiso 1 1 calc R U . . .
H23C H 0.531412 0.368956 0.917927 0.075 Uiso 1 1 calc R U . . .
C42 C 0.068(2) 0.1397(5) 0.6761(4) 0.053(4) Uani 1 1 d . . . . .
H42A H 0.025746 0.157996 0.703679 0.080 Uiso 1 1 calc R U . . .
H42B H 0.226080 0.122574 0.677054 0.080 Uiso 1 1 calc R U . . .
H42C H -0.035893 0.102091 0.668729 0.080 Uiso 1 1 calc R U . . .
C35 C -0.0114(19) 0.3673(6) 0.5556(4) 0.048(3) Uani 1 1 d . . . . .
H35A H -0.094344 0.331396 0.540343 0.072 Uiso 1 1 calc R U . . .
H35B H -0.109217 0.407864 0.558173 0.072 Uiso 1 1 calc R U . . .
H35C H 0.029594 0.350607 0.583596 0.072 Uiso 1 1 calc R U . . .
C30 C 0.445(2) 0.6367(6) 0.4971(3) 0.056(4) Uani 1 1 d . . . . .
H30A H 0.524307 0.602590 0.479766 0.084 Uiso 1 1 calc R U . . .
H30B H 0.478721 0.682658 0.486394 0.084 Uiso 1 1 calc R U . . .
H30C H 0.279306 0.628529 0.495953 0.084 Uiso 1 1 calc R U . . .
C33 C 0.130(2) 0.4103(6) 0.4884(4) 0.056(4) Uani 1 1 d . . . . .
H33A H 0.265321 0.423582 0.472041 0.084 Uiso 1 1 calc R U . . .
H33B H 0.027591 0.449705 0.491428 0.084 Uiso 1 1 calc R U . . .
H33C H 0.049109 0.373164 0.473946 0.084 Uiso 1 1 calc R U . . .
C43 C 0.090(2) 0.1701(6) 0.5990(3) 0.056(3) Uani 1 1 d . . . . .
H43A H -0.017669 0.132855 0.592851 0.084 Uiso 1 1 calc R U . . .
H43B H 0.247563 0.153283 0.596411 0.084 Uiso 1 1 calc R U . . .
H43C H 0.065268 0.207677 0.579112 0.084 Uiso 1 1 calc R U . . .

loop_
_atom_site_aniso_label
_atom_site_aniso_U_11
_atom_site_aniso_U_22
_atom_site_aniso_U_33
_atom_site_aniso_U_23
_atom_site_aniso_U_13
_atom_site_aniso_U_12
Mo1 0.0290(4) 0.0243(4) 0.0432(5) -0.0017(5) -0.0008(5) -0.0014(5)
O1 0.038(5) 0.027(4) 0.037(5) -0.003(3) -0.002(3) -0.008(3)
O2 0.033(5) 0.025(4) 0.049(5) -0.010(4) -0.006(4) -0.001(3)
O40 0.035(5) 0.018(3) 0.054(5) -0.002(3) -0.009(3) -0.005(3)
N1 0.025(6) 0.031(5) 0.037(6) -0.002(4) -0.003(4) 0.003(4)
N2 0.029(5) 0.021(5) 0.042(7) 0.001(4) -0.005(4) -0.003(4)
C2 0.028(6) 0.017(5) 0.036(7) -0.001(5) 0.000(6) 0.004(5)
C7 0.020(6) 0.020(5) 0.046(7) -0.001(5) 0.007(6) -0.003(5)
C32 0.030(6) 0.040(6) 0.036(7) -0.001(5) -0.002(6) 0.003(6)
C8 0.027(6) 0.027(7) 0.037(7) 0.000(6) -0.003(6) 0.005(5)
C3 0.039(7) 0.017(6) 0.044(8) -0.003(5) 0.001(6) -0.007(5)
C1 0.026(7) 0.027(6) 0.045(8) 0.003(6) 0.008(6) 0.014(5)
C20 0.029(7) 0.047(8) 0.039(8) -0.012(6) 0.000(6) 0.000(6)
C13 0.029(6) 0.023(6) 0.037(7) 0.004(6) -0.011(5) 0.006(5)
C24 0.033(7) 0.027(6) 0.050(7) 0.010(5) 0.010(7) -0.001(6)
C9 0.027(6) 0.019(6) 0.047(8) -0.009(6) -0.006(6) -0.004(5)
C16 0.029(6) 0.025(6) 0.035(7) 0.005(5) 0.002(5) -0.001(5)
C12 0.030(7) 0.034(7) 0.037(7) 0.007(5) -0.002(6) 0.010(6)
C28 0.037(7) 0.026(6) 0.053(8) 0.005(6) -0.008(6) -0.007(6)
C19 0.036(7) 0.025(6) 0.037(7) -0.001(6) 0.005(6) 0.002(5)
C34 0.048(8) 0.038(7) 0.044(7) -0.018(6) -0.006(6) 0.003(6)
C6 0.039(7) 0.030(6) 0.030(7) -0.002(5) -0.008(6) 0.007(6)
C15 0.029(7) 0.023(6) 0.044(8) 0.000(5) 0.001(5) -0.001(5)
C4 0.035(8) 0.028(6) 0.047(8) -0.001(5) 0.011(6) 0.001(5)
C25 0.028(7) 0.038(7) 0.056(8) 0.005(6) -0.007(6) -0.004(6)
C18 0.029(7) 0.037(6) 0.039(7) -0.006(6) 0.005(6) -0.006(6)
C10 0.029(6) 0.031(6) 0.035(7) 0.000(6) 0.001(6) 0.009(5)
N10 0.026(5) 0.033(5) 0.054(7) 0.003(5) -0.002(5) -0.004(4)
C5 0.036(8) 0.028(6) 0.050(8) -0.010(6) -0.010(6) 0.003(6)
C26 0.042(8) 0.032(6) 0.065(8) 0.007(6) 0.002(7) -0.003(6)
C14 0.019(6) 0.043(7) 0.041(8) -0.003(6) 0.000(6) -0.005(5)
C11 0.033(7) 0.029(7) 0.048(8) 0.012(6) 0.008(6) 0.005(5)
C40 0.042(8) 0.016(6) 0.059(8) 0.005(6) -0.007(6) -0.005(5)
C41 0.039(8) 0.055(8) 0.081(9) 0.001(7) -0.004(8) -0.006(7)
C29 0.052(8) 0.062(8) 0.053(8) 0.009(6) -0.005(7) -0.012(7)
C17 0.042(8) 0.037(7) 0.039(7) 0.007(6) -0.003(6) 0.005(6)
C22 0.043(7) 0.042(7) 0.052(8) 0.002(6) -0.006(7) -0.006(7)
C27 0.060(9) 0.049(8) 0.050(9) 0.010(6) 0.003(7) -0.010(7)
C31 0.055(8) 0.039(8) 0.057(8) -0.005(6) -0.008(7) 0.006(6)
C21 0.044(8) 0.037(7) 0.059(9) -0.010(6) 0.006(6) -0.002(6)
C23 0.052(9) 0.060(9) 0.038(8) 0.001(7) 0.017(7) 0.000(7)
C42 0.062(9) 0.039(7) 0.059(9) -0.002(6) 0.004(7) -0.007(6)
C35 0.036(7) 0.057(8) 0.052(8) -0.003(6) 0.000(6) -0.009(6)
C30 0.066(10) 0.058(9) 0.042(9) 0.011(7) 0.000(7) -0.018(7)
C33 0.073(11) 0.047(8) 0.049(8) -0.009(6) -0.013(7) -0.012(7)
C43 0.055(8) 0.048(7) 0.065(9) -0.012(8) -0.006(6) -0.012(8)

loop_
_atom_type_symbol
_atom_type_description
_atom_type_scat_dispersion_real
_atom_type_scat_dispersion_imag
_atom_type_scat_source
C C 0.0033 0.0016 'International Tables Vol C Tables 4.2.6.8 and 6.1.1.4'
H H 0.0000 0.0000 'International Tables Vol C Tables 4.2.6.8 and 6.1.1.4'
Mo Mo -1.6832 0.6857 'International Tables Vol C Tables 4.2.6.8 and 6.1.1.4'
N N 0.0061 0.0033 'International Tables Vol C Tables 4.2.6.8 and 6.1.1.4'
O O 0.0106 0.0060 'International Tables Vol C Tables 4.2.6.8 and 6.1.1.4'

loop_
_geom_angle_atom_site_label_1
_geom_angle_atom_site_label_2
_geom_angle_atom_site_label_3
_geom_angle
_geom_angle_site_symmetry_1
_geom_angle_site_symmetry_3
_geom_angle_publ_flag
O1 Mo1 O2 143.7(3) . . ?
O1 Mo1 C1 77.4(3) . . ?
O2 Mo1 C1 78.4(3) . . ?
O40 Mo1 O1 95.5(3) . . ?
O40 Mo1 O2 95.8(3) . . ?
O40 Mo1 C1 156.2(3) . . ?
N10 Mo1 O1 104.4(4) . . ?
N10 Mo1 O2 105.2(4) . . ?
N10 Mo1 O40 106.5(4) . . ?
N10 Mo1 C1 97.3(4) . . ?
C13 O1 Mo1 135.9(6) . . ?
C19 O2 Mo1 132.9(6) . . ?
C40 O40 Mo1 142.4(6) . . ?
C7 N1 C8 127.2(9) . . ?
C1 N1 C7 111.5(9) . . ?
C1 N1 C8 120.9(9) . . ?
C2 N2 C14 125.5(8) . . ?
C1 N2 C2 109.8(9) . . ?
C1 N2 C14 124.1(9) . . ?
C7 C2 N2 107.1(9) . . ?
C7 C2 C3 121.3(10) . . ?
C3 C2 N2 130.9(9) . . ?
C2 C7 N1 105.4(9) . . ?
C6 C7 N1 132.4(10) . . ?
C6 C7 C2 121.7(10) . . ?
C18 C32 C34 110.9(9) . . ?
C18 C32 C35 109.7(9) . . ?
C18 C32 C33 112.1(9) . . ?
C35 C32 C34 110.9(9) . . ?
C35 C32 C33 106.8(10) . . ?
C33 C32 C34 106.3(9) . . ?
C13 C8 N1 121.0(10) . . ?
C9 C8 N1 118.1(9) . . ?
C9 C8 C13 120.9(10) . . ?
C2 C3 H3 121.9 . . ?
C4 C3 C2 116.2(11) . . ?
C4 C3 H3 121.9 . . ?
N1 C1 Mo1 127.1(8) . . ?
N1 C1 N2 106.1(9) . . ?
N2 C1 Mo1 124.0(8) . . ?
C10 C20 C23 111.5(10) . . ?
C22 C20 C10 109.2(9) . . ?
C22 C20 C21 110.6(10) . . ?
C22 C20 C23 107.3(10) . . ?
C21 C20 C10 110.1(10) . . ?
C21 C20 C23 108.1(10) . . ?
O1 C13 C8 118.2(9) . . ?
O1 C13 C12 122.3(9) . . ?
C8 C13 C12 119.5(10) . . ?
C12 C24 C25 110.4(8) . . ?
C12 C24 C26 110.4(9) . . ?
C12 C24 C27 113.0(9) . . ?
C25 C24 C26 111.0(9) . . ?
C25 C24 C27 105.0(9) . . ?
C27 C24 C26 106.9(9) . . ?
C8 C9 H9 120.0 . . ?
C8 C9 C10 120.0(10) . . ?
C10 C9 H9 120.0 . . ?
C15 C16 C28 118.7(9) . . ?
C15 C16 C17 117.6(9) . . ?
C17 C16 C28 123.7(10) . . ?
C13 C12 C24 120.7(9) . . ?
C11 C12 C13 118.4(10) . . ?
C11 C12 C24 120.8(9) . . ?
C16 C28 C29 106.2(9) . . ?
C31 C28 C16 111.0(9) . . ?
C31 C28 C29 110.3(10) . . ?
C30 C28 C16 112.4(9) . . ?
C30 C28 C29 107.3(10) . . ?
C30 C28 C31 109.6(10) . . ?
O2 C19 C18 120.5(10) . . ?
O2 C19 C14 118.4(10) . . ?
C14 C19 C18 121.0(10) . . ?
C32 C34 H34A 109.5 . . ?
C32 C34 H34B 109.5 . . ?
C32 C34 H34C 109.5 . . ?
H34A C34 H34B 109.5 . . ?
H34A C34 H34C 109.5 . . ?
H34B C34 H34C 109.5 . . ?
C7 C6 H6 121.0 . . ?
C7 C6 C5 118.1(10) . . ?
C5 C6 H6 121.0 . . ?
C16 C15 H15 119.4 . . ?
C16 C15 C14 121.1(10) . . ?
C14 C15 H15 119.4 . . ?
C3 C4 H4 118.4 . . ?
C3 C4 C5 123.2(11) . . ?
C5 C4 H4 118.4 . . ?
C24 C25 H25A 109.5 . . ?
C24 C25 H25B 109.5 . . ?
C24 C25 H25C 109.5 . . ?
H25A C25 H25B 109.5 . . ?
H25A C25 H25C 109.5 . . ?
H25B C25 H25C 109.5 . . ?
C19 C18 C32 121.5(9) . . ?
C19 C18 C17 115.8(10) . . ?
C17 C18 C32 122.7(10) . . ?
C9 C10 C20 118.1(9) . . ?
C11 C10 C20 124.0(11) . . ?
C11 C10 C9 117.9(10) . . ?
C6 C5 C4 119.5(10) . . ?
C6 C5 H5 120.3 . . ?
C4 C5 H5 120.3 . . ?
C24 C26 H26A 109.5 . . ?
C24 C26 H26B 109.5 . . ?
C24 C26 H26C 109.5 . . ?
H26A C26 H26B 109.5 . . ?
H26A C26 H26C 109.5 . . ?
H26B C26 H26C 109.5 . . ?
C19 C14 N2 119.4(10) . . ?
C15 C14 N2 120.7(9) . . ?
C15 C14 C19 119.9(10) . . ?
C12 C11 H11 118.4 . . ?
C10 C11 C12 123.2(11) . . ?
C10 C11 H11 118.4 . . ?
O40 C40 C41 111.6(8) . . ?
O40 C40 C42 106.9(9) . . ?
O40 C40 C43 104.7(9) . . ?
C41 C40 C43 109.5(10) . . ?
C42 C40 C41 110.9(11) . . ?
C42 C40 C43 113.0(9) . . ?
C40 C41 H41A 109.5 . . ?
C40 C41 H41B 109.5 . . ?
C40 C41 H41C 109.5 . . ?
H41A C41 H41B 109.5 . . ?
H41A C41 H41C 109.5 . . ?
H41B C41 H41C 109.5 . . ?
C28 C29 H29A 109.5 . . ?
C28 C29 H29B 109.5 . . ?
C28 C29 H29C 109.5 . . ?
H29A C29 H29B 109.5 . . ?
H29A C29 H29C 109.5 . . ?
H29B C29 H29C 109.5 . . ?
C16 C17 C18 124.4(10) . . ?
C16 C17 H17 117.8 . . ?
C18 C17 H17 117.8 . . ?
C20 C22 H22A 109.5 . . ?
C20 C22 H22B 109.5 . . ?
C20 C22 H22C 109.5 . . ?
H22A C22 H22B 109.5 . . ?
H22A C22 H22C 109.5 . . ?
H22B C22 H22C 109.5 . . ?
C24 C27 H27A 109.5 . . ?
C24 C27 H27B 109.5 . . ?
C24 C27 H27C 109.5 . . ?
H27A C27 H27B 109.5 . . ?
H27A C27 H27C 109.5 . . ?
H27B C27 H27C 109.5 . . ?
C28 C31 H31A 109.5 . . ?
C28 C31 H31B 109.5 . . ?
C28 C31 H31C 109.5 . . ?
H31A C31 H31B 109.5 . . ?
H31A C31 H31C 109.5 . . ?
H31B C31 H31C 109.5 . . ?
C20 C21 H21A 109.5 . . ?
C20 C21 H21B 109.5 . . ?
C20 C21 H21C 109.5 . . ?
H21A C21 H21B 109.5 . . ?
H21A C21 H21C 109.5 . . ?
H21B C21 H21C 109.5 . . ?
C20 C23 H23A 109.5 . . ?
C20 C23 H23B 109.5 . . ?
C20 C23 H23C 109.5 . . ?
H23A C23 H23B 109.5 . . ?
H23A C23 H23C 109.5 . . ?
H23B C23 H23C 109.5 . . ?
C40 C42 H42A 109.5 . . ?
C40 C42 H42B 109.5 . . ?
C40 C42 H42C 109.5 . . ?
H42A C42 H42B 109.5 . . ?
H42A C42 H42C 109.5 . . ?
H42B C42 H42C 109.5 . . ?
C32 C35 H35A 109.5 . . ?
C32 C35 H35B 109.5 . . ?
C32 C35 H35C 109.5 . . ?
H35A C35 H35B 109.5 . . ?
H35A C35 H35C 109.5 . . ?
H35B C35 H35C 109.5 . . ?
C28 C30 H30A 109.5 . . ?
C28 C30 H30B 109.5 . . ?
C28 C30 H30C 109.5 . . ?
H30A C30 H30B 109.5 . . ?
H30A C30 H30C 109.5 . . ?
H30B C30 H30C 109.5 . . ?
C32 C33 H33A 109.5 . . ?
C32 C33 H33B 109.5 . . ?
C32 C33 H33C 109.5 . . ?
H33A C33 H33B 109.5 . . ?
H33A C33 H33C 109.5 . . ?
H33B C33 H33C 109.5 . . ?
C40 C43 H43A 109.5 . . ?
C40 C43 H43B 109.5 . . ?
C40 C43 H43C 109.5 . . ?
H43A C43 H43B 109.5 . . ?
H43A C43 H43C 109.5 . . ?
H43B C43 H43C 109.5 . . ?

loop_
_geom_bond_atom_site_label_1
_geom_bond_atom_site_label_2
_geom_bond_distance
_geom_bond_site_symmetry_2
_geom_bond_publ_flag
Mo1 O1 1.945(7) . ?
Mo1 O2 1.959(8) . ?
Mo1 O40 1.892(6) . ?
Mo1 C1 2.256(11) . ?
Mo1 N10 1.641(8) . ?
O1 C13 1.345(11) . ?
O2 C19 1.357(11) . ?
O40 C40 1.450(12) . ?
N1 C7 1.407(12) . ?
N1 C8 1.433(13) . ?
N1 C1 1.356(13) . ?
N2 C2 1.413(13) . ?
N2 C1 1.362(12) . ?
N2 C14 1.414(13) . ?
C2 C7 1.383(12) . ?
C2 C3 1.396(14) . ?
C7 C6 1.376(14) . ?
C32 C34 1.539(14) . ?
C32 C18 1.516(14) . ?
C32 C35 1.519(15) . ?
C32 C33 1.523(14) . ?
C8 C13 1.398(14) . ?
C8 C9 1.389(14) . ?
C3 H3 0.9500 . ?
C3 C4 1.372(14) . ?
C20 C10 1.540(15) . ?
C20 C22 1.522(15) . ?
C20 C21 1.526(15) . ?
C20 C23 1.543(15) . ?
C13 C12 1.399(14) . ?
C24 C12 1.531(14) . ?
C24 C25 1.541(15) . ?
C24 C26 1.548(14) . ?
C24 C27 1.543(14) . ?
C9 H9 0.9500 . ?
C9 C10 1.411(14) . ?
C16 C28 1.548(14) . ?
C16 C15 1.376(13) . ?
C16 C17 1.388(14) . ?
C12 C11 1.390(14) . ?
C28 C29 1.563(17) . ?
C28 C31 1.517(15) . ?
C28 C30 1.506(15) . ?
C19 C18 1.405(14) . ?
C19 C14 1.403(14) . ?
C34 H34A 0.9800 . ?
C34 H34B 0.9800 . ?
C34 H34C 0.9800 . ?
C6 H6 0.9500 . ?
C6 C5 1.386(15) . ?
C15 H15 0.9500 . ?
C15 C14 1.395(13) . ?
C4 H4 0.9500 . ?
C4 C5 1.396(13) . ?
C25 H25A 0.9800 . ?
C25 H25B 0.9800 . ?
C25 H25C 0.9800 . ?
C18 C17 1.407(13) . ?
C10 C11 1.378(13) . ?
C5 H5 0.9500 . ?
C26 H26A 0.9800 . ?
C26 H26B 0.9800 . ?
C26 H26C 0.9800 . ?
C11 H11 0.9500 . ?
C40 C41 1.516(16) . ?
C40 C42 1.515(14) . ?
C40 C43 1.520(14) . ?
C41 H41A 0.9800 . ?
C41 H41B 0.9800 . ?
C41 H41C 0.9800 . ?
C29 H29A 0.9800 . ?
C29 H29B 0.9800 . ?
C29 H29C 0.9800 . ?
C17 H17 0.9500 . ?
C22 H22A 0.9800 . ?
C22 H22B 0.9800 . ?
C22 H22C 0.9800 . ?
C27 H27A 0.9800 . ?
C27 H27B 0.9800 . ?
C27 H27C 0.9800 . ?
C31 H31A 0.9800 . ?
C31 H31B 0.9800 . ?
C31 H31C 0.9800 . ?
C21 H21A 0.9800 . ?
C21 H21B 0.9800 . ?
C21 H21C 0.9800 . ?
C23 H23A 0.9800 . ?
C23 H23B 0.9800 . ?
C23 H23C 0.9800 . ?
C42 H42A 0.9800 . ?
C42 H42B 0.9800 . ?
C42 H42C 0.9800 . ?
C35 H35A 0.9800 . ?
C35 H35B 0.9800 . ?
C35 H35C 0.9800 . ?
C30 H30A 0.9800 . ?
C30 H30B 0.9800 . ?
C30 H30C 0.9800 . ?
C33 H33A 0.9800 . ?
C33 H33B 0.9800 . ?
C33 H33C 0.9800 . ?
C43 H43A 0.9800 . ?
C43 H43B 0.9800 . ?
C43 H43C 0.9800 . ?

loop_
_geom_torsion_atom_site_label_1
_geom_torsion_atom_site_label_2
_geom_torsion_atom_site_label_3
_geom_torsion_atom_site_label_4
_geom_torsion
_geom_torsion_site_symmetry_1
_geom_torsion_site_symmetry_2
_geom_torsion_site_symmetry_3
_geom_torsion_site_symmetry_4
_geom_torsion_publ_flag
Mo1 O1 C13 C8 -49.6(13) . . . . ?
Mo1 O1 C13 C12 129.8(9) . . . . ?
Mo1 O2 C19 C18 -129.4(9) . . . . ?
Mo1 O2 C19 C14 52.9(14) . . . . ?
Mo1 O40 C40 C41 7.6(16) . . . . ?
Mo1 O40 C40 C42 -113.9(10) . . . . ?
Mo1 O40 C40 C43 126.0(10) . . . . ?
O1 Mo1 O40 C40 104.0(10) . . . . ?
O1 C13 C12 C24 -3.1(15) . . . . ?
O1 C13 C12 C11 175.7(9) . . . . ?
O2 Mo1 O40 C40 -110.5(10) . . . . ?
O2 C19 C18 C32 3.9(16) . . . . ?
O2 C19 C18 C17 -176.1(9) . . . . ?
O2 C19 C14 N2 -3.4(15) . . . . ?
O2 C19 C14 C15 179.3(9) . . . . ?
N1 C7 C6 C5 171.3(10) . . . . ?
N1 C8 C13 O1 2.1(13) . . . . ?
N1 C8 C13 C12 -177.3(9) . . . . ?
N1 C8 C9 C10 -178.7(9) . . . . ?
N2 C2 C7 N1 0.2(10) . . . . ?
N2 C2 C7 C6 172.6(9) . . . . ?
N2 C2 C3 C4 -172.0(9) . . . . ?
C2 N2 C1 Mo1 -159.1(7) . . . . ?
C2 N2 C1 N1 3.0(10) . . . . ?
C2 N2 C14 C19 155.3(9) . . . . ?
C2 N2 C14 C15 -27.4(15) . . . . ?
C2 C7 C6 C5 1.2(15) . . . . ?
C2 C3 C4 C5 2.3(15) . . . . ?
C7 N1 C8 C13 -156.0(9) . . . . ?
C7 N1 C8 C9 24.8(14) . . . . ?
C7 N1 C1 Mo1 158.4(7) . . . . ?
C7 N1 C1 N2 -2.9(11) . . . . ?
C7 C2 C3 C4 -2.9(14) . . . . ?
C7 C6 C5 C4 -1.8(15) . . . . ?
C32 C18 C17 C16 177.4(10) . . . . ?
C8 N1 C7 C2 -171.3(9) . . . . ?
C8 N1 C7 C6 17.4(17) . . . . ?
C8 N1 C1 Mo1 -28.1(13) . . . . ?
C8 N1 C1 N2 170.6(8) . . . . ?
C8 C13 C12 C24 176.2(9) . . . . ?
C8 C13 C12 C11 -4.9(15) . . . . ?
C8 C9 C10 C20 176.0(10) . . . . ?
C8 C9 C10 C11 -2.8(14) . . . . ?
C3 C2 C7 N1 -171.2(8) . . . . ?
C3 C2 C7 C6 1.2(15) . . . . ?
C3 C4 C5 C6 0.0(15) . . . . ?
C1 Mo1 O40 C40 175.2(11) . . . . ?
C1 N1 C7 C2 1.7(11) . . . . ?
C1 N1 C7 C6 -169.6(11) . . . . ?
C1 N1 C8 C13 31.6(14) . . . . ?
C1 N1 C8 C9 -147.5(9) . . . . ?
C1 N2 C2 C7 -2.0(11) . . . . ?
C1 N2 C2 C3 168.3(10) . . . . ?
C1 N2 C14 C19 -34.0(15) . . . . ?
C1 N2 C14 C15 143.3(10) . . . . ?
C20 C10 C11 C12 -179.1(10) . . . . ?
C13 C8 C9 C10 2.1(15) . . . . ?
C13 C12 C11 C10 4.4(15) . . . . ?
C24 C12 C11 C10 -176.8(9) . . . . ?
C9 C8 C13 O1 -178.8(9) . . . . ?
C9 C8 C13 C12 1.8(14) . . . . ?
C9 C10 C11 C12 -0.5(15) . . . . ?
C16 C15 C14 N2 178.8(9) . . . . ?
C16 C15 C14 C19 -3.9(16) . . . . ?
C28 C16 C15 C14 -177.4(9) . . . . ?
C28 C16 C17 C18 -179.2(10) . . . . ?
C19 C18 C17 C16 -2.7(16) . . . . ?
C34 C32 C18 C19 -59.9(13) . . . . ?
C34 C32 C18 C17 120.0(11) . . . . ?
C15 C16 C28 C29 59.5(13) . . . . ?
C15 C16 C28 C31 -60.3(13) . . . . ?
C15 C16 C28 C30 176.5(10) . . . . ?
C15 C16 C17 C18 0.5(16) . . . . ?
C25 C24 C12 C13 -61.6(13) . . . . ?
C25 C24 C12 C11 119.7(11) . . . . ?
C18 C19 C14 N2 178.9(9) . . . . ?
C18 C19 C14 C15 1.6(16) . . . . ?
N10 Mo1 O40 C40 -2.8(11) . . . . ?
C26 C24 C12 C13 61.6(13) . . . . ?
C26 C24 C12 C11 -117.2(11) . . . . ?
C14 N2 C2 C7 169.9(9) . . . . ?
C14 N2 C2 C3 -19.9(16) . . . . ?
C14 N2 C1 Mo1 28.9(13) . . . . ?
C14 N2 C1 N1 -169.0(9) . . . . ?
C14 C19 C18 C32 -178.5(10) . . . . ?
C14 C19 C18 C17 1.6(15) . . . . ?
C17 C16 C28 C29 -120.8(11) . . . . ?
C17 C16 C28 C31 119.4(11) . . . . ?
C17 C16 C28 C30 -3.7(15) . . . . ?
C17 C16 C15 C14 2.9(15) . . . . ?
C22 C20 C10 C9 -57.6(13) . . . . ?
C22 C20 C10 C11 121.1(11) . . . . ?
C27 C24 C12 C13 -178.8(10) . . . . ?
C27 C24 C12 C11 2.5(14) . . . . ?
C21 C20 C10 C9 64.1(12) . . . . ?
C21 C20 C10 C11 -117.3(11) . . . . ?
C23 C20 C10 C9 -175.9(10) . . . . ?
C23 C20 C10 C11 2.7(15) . . . . ?
C35 C32 C18 C19 63.0(13) . . . . ?
C35 C32 C18 C17 -117.1(11) . . . . ?
C33 C32 C18 C19 -178.6(10) . . . . ?
C33 C32 C18 C17 1.3(15) . . . . ?

loop_
_twin_individual_id
_twin_individual_mass_fraction_refined
1 0.56(8)
2 0.44(8)
